data_7112561
loop_
_publ_author_name
'Unkelbach, Christian'
'Rosenbaum, Hannah S.'
'Strohmann, Carsten'

_publ_section_title
;
 Direct benzylic metalation of a phenethylamine derivative: potassium as
 the key to both generation and stabilization of a labile anion.
;
_journal_issue 86
_journal_name_full 'Chemical communications (Cambridge, England)'
_journal_page_first 10612
_journal_page_last 10614
_journal_paper_doi 10.1039/c2cc35888c
_journal_volume 48
_journal_year 2012
_chemical_absolute_configuration ad
_chemical_formula_sum 'C18 H28 K N O2'
_chemical_formula_weight 329.52
_chemical_name_systematic
;
?
;
_space_group_IT_number 1
_symmetry_cell_setting triclinic
_symmetry_space_group_name_Hall 'P 1'
_symmetry_space_group_name_H-M 'P 1'
_atom_sites_solution_hydrogens geom
_atom_sites_solution_primary direct
_atom_sites_solution_secondary difmap
_audit_creation_method 'WinGX routine CIF_UPDATE'
_cell_angle_alpha 81.047(5)
_cell_angle_beta 74.192(5)
_cell_angle_gamma 61.176(6)
_cell_formula_units_Z 2
_cell_length_a 9.5449(6)
_cell_length_b 9.8534(5)
_cell_length_c 11.6027(6)
_cell_measurement_temperature 173(2)
_cell_measurement_theta_max 27.0
_cell_measurement_theta_min 2.36
_cell_volume 919.49(10)
_computing_cell_refinement 'CrysAlis Red (Oxford Diffraction, 2006)'
_computing_data_collection 'CrysAlis CCD (Oxford Diffraction, 2006)'
_computing_data_reduction 'CrysAlis Red (Oxford Diffraction, 2006)'
_computing_molecular_graphics 'Ortep-3 V1.073 (Farrugia, 2001)'
_computing_publication_material 'SHELXL-97 (Sheldrick, 1997)'
_computing_structure_refinement 'SHELXL-97 (Sheldrick, 1997)'
_computing_structure_solution 'SHELXS-90 (Sheldrick, 1990)'
_diffrn_ambient_temperature 173(2)
_diffrn_measured_fraction_theta_full 0.998
_diffrn_measured_fraction_theta_max 0.998
_diffrn_measurement_device_type 'Oxford Diffraction XCalibur S'
_diffrn_radiation_monochromator graphite
_diffrn_radiation_source 'fine-focus sealed tube'
_diffrn_radiation_type MoK\a
_diffrn_radiation_wavelength 0.71073
_diffrn_reflns_av_R_equivalents 0.0320
_diffrn_reflns_av_sigmaI/netI 0.1100
_diffrn_reflns_limit_h_max 12
_diffrn_reflns_limit_h_min -12
_diffrn_reflns_limit_k_max 12
_diffrn_reflns_limit_k_min -12
_diffrn_reflns_limit_l_max 14
_diffrn_reflns_limit_l_min -14
_diffrn_reflns_number 14339
_diffrn_reflns_theta_full 27.00
_diffrn_reflns_theta_max 27.00
_diffrn_reflns_theta_min 2.36
_exptl_absorpt_coefficient_mu 0.295
_exptl_absorpt_correction_T_max 0.915
_exptl_absorpt_correction_T_min 0.868
_exptl_absorpt_correction_type multi-scan
_exptl_absorpt_process_details 'CrysAlis Red (Oxford Diffraction 2006)'
_exptl_crystal_colour red
_exptl_crystal_density_diffrn 1.190
_exptl_crystal_density_meas ?
_exptl_crystal_density_method 'not measured'
_exptl_crystal_description blocks
_exptl_crystal_F_000 340
_exptl_crystal_size_max 0.50
_exptl_crystal_size_mid 0.40
_exptl_crystal_size_min 0.30
_refine_diff_density_max 0.336
_refine_diff_density_min -0.231
_refine_diff_density_rms 0.040
_refine_ls_abs_structure_details 'Flack H D (1983), Acta Cryst. A39, 876-881'
_refine_ls_abs_structure_Flack -0.03(3)
_refine_ls_extinction_method none
_refine_ls_goodness_of_fit_ref 1.004
_refine_ls_hydrogen_treatment mixed
_refine_ls_matrix_type full
_refine_ls_number_parameters 431
_refine_ls_number_reflns 7893
_refine_ls_number_restraints 3
_refine_ls_restrained_S_all 1.004
_refine_ls_R_factor_all 0.0853
_refine_ls_R_factor_gt 0.0432
_refine_ls_shift/su_max 0.005
_refine_ls_shift/su_mean 0.000
_refine_ls_structure_factor_coef Fsqd
_refine_ls_weighting_details 'calc w=1/[\s^2^(Fo^2^)+(0.0150P)^2^+0.0000P] where P=(Fo^2^+2Fc^2^)/3'
_refine_ls_weighting_scheme calc
_refine_ls_wR_factor_gt 0.0613
_refine_ls_wR_factor_ref 0.0645
_reflns_number_gt 4462
_reflns_number_total 7893
_reflns_threshold_expression >2sigma(I)
_cod_data_source_file c2cc35888c.txt
_cod_data_source_block strohmann9
_cod_depositor_comments
;
The following automatic conversions were performed:

'_exptl_crystal_density_meas' value 'not measured' was changed to '?'
- the value is perceived as not measured.

Automatic conversion script
Id: cif_fix_values 3008 2015-01-20 13:52:24Z robertas 
;
_cod_original_cell_volume 919.49(9)
_cod_database_code 7112561

loop_
_symmetry_equiv_pos_as_xyz
'x, y, z'

loop_
_atom_site_label
_atom_site_type_symbol
_atom_site_fract_x
_atom_site_fract_y
_atom_site_fract_z
_atom_site_U_iso_or_equiv
_atom_site_adp_type
_atom_site_occupancy
_atom_site_symmetry_multiplicity
_atom_site_calc_flag
_atom_site_refinement_flags
C1 C -0.3486(4) 0.5404(4) 0.5558(3) 0.0602(10) Uani 1 1 d .
H1A H -0.4474 0.6365 0.5731 0.090 Uiso 1 1 calc R
H1B H -0.3614 0.4597 0.6085 0.090 Uiso 1 1 calc R
H1C H -0.3272 0.5147 0.4742 0.090 Uiso 1 1 calc R
K1 K -0.03370(7) 0.68761(6) 0.39604(5) 0.0413(2) Uani 1 1 d .
N1 N -0.2116(3) 0.5558(3) 0.5735(2) 0.0388(6) Uani 1 1 d .
O1 O -0.3141(3) 0.9555(2) 0.41085(19) 0.0590(7) Uani 1 1 d .
C2 C -0.2423(4) 0.6050(4) 0.6950(3) 0.0459(9) Uani 1 1 d .
H2A H -0.366(3) 0.706(3) 0.710(2) 0.055 Uiso 1 1 d .
H2B H -0.252(3) 0.518(3) 0.766(2) 0.055 Uiso 1 1 d .
K2 K 0.07523(7) 0.43518(6) -0.08260(5) 0.0368(2) Uani 1 1 d .
N2 N -0.2315(3) 0.5388(3) 0.0823(2) 0.0393(6) Uani 1 1 d .
O2 O 0.0941(3) 0.8801(3) 0.3905(2) 0.0750(8) Uani 1 1 d .
C3 C -0.1037(3) 0.6332(3) 0.7056(2) 0.0288(8) Uani 1 1 d .
O3 O 0.3986(2) 0.2457(2) -0.09320(19) 0.0527(6) Uani 1 1 d .
C4 C -0.1278(4) 0.7454(4) 0.7759(3) 0.0450(10) Uani 1 1 d .
H4 H -0.2345 0.8105 0.8152 0.054 Uiso 1 1 calc R
O4 O 0.0443(2) 0.1815(2) -0.09924(19) 0.0472(6) Uani 1 1 d .
C5 C -0.0039(5) 0.7661(4) 0.7909(3) 0.0506(9) Uani 1 1 d .
H5 H -0.0244 0.8421 0.8407 0.061 Uiso 1 1 calc R
C6 C 0.1544(4) 0.6711(4) 0.7302(3) 0.0466(10) Uani 1 1 d .
H6 H 0.2400 0.6859 0.7390 0.056 Uiso 1 1 calc R
C7 C 0.1899(4) 0.5561(3) 0.6575(3) 0.0390(8) Uani 1 1 d .
H7 H 0.2977 0.4947 0.6179 0.047 Uiso 1 1 calc R
C8 C 0.0574(4) 0.5304(3) 0.6426(3) 0.0359(8) Uani 1 1 d .
C9 C 0.0805(4) 0.4191(4) 0.5704(3) 0.0439(9) Uani 1 1 d .
H9 H 0.204(4) 0.363(3) 0.544(3) 0.043(9) Uiso 1 1 d .
C10 C -0.0614(5) 0.4080(4) 0.5526(3) 0.0455(10) Uani 1 1 d .
H10A H -0.073(3) 0.319(3) 0.612(2) 0.055 Uiso 1 1 d .
H10B H -0.045(3) 0.382(3) 0.471(3) 0.055 Uiso 1 1 d .
C11 C -0.4096(4) 0.9966(4) 0.5263(3) 0.0702(11) Uani 1 1 d .
H11A H -0.3591 0.9166 0.5836 0.084 Uiso 1 1 calc R
H11B H -0.5180 1.0079 0.5322 0.084 Uiso 1 1 calc R
C12 C -0.4226(5) 1.1434(4) 0.5524(3) 0.0707(11) Uani 1 1 d .
H12A H -0.5284 1.2053 0.6042 0.085 Uiso 1 1 calc R
H12B H -0.3364 1.1257 0.5907 0.085 Uiso 1 1 calc R
C13 C -0.4045(5) 1.2193(4) 0.4350(3) 0.0829(13) Uani 1 1 d .
H13A H -0.3298 1.2625 0.4268 0.099 Uiso 1 1 calc R
H13B H -0.5099 1.3025 0.4243 0.099 Uiso 1 1 calc R
C14 C -0.3364(5) 1.0960(5) 0.3429(3) 0.0915(13) Uani 1 1 d .
H14A H -0.4128 1.1221 0.2927 0.110 Uiso 1 1 calc R
H14B H -0.2326 1.0856 0.2923 0.110 Uiso 1 1 calc R
C15 C 0.0562(4) 0.9737(4) 0.4849(3) 0.0564(10) Uani 1 1 d .
H15A H 0.0128 0.9334 0.5599 0.068 Uiso 1 1 calc R
H15B H -0.0255 1.0785 0.4712 0.068 Uiso 1 1 calc R
C16 C 0.2108(4) 0.9724(4) 0.4897(3) 0.0659(10) Uani 1 1 d .
H16A H 0.1932 1.0766 0.4966 0.079 Uiso 1 1 calc R
H16B H 0.2531 0.9091 0.5571 0.079 Uiso 1 1 calc R
C17 C 0.3254(5) 0.9050(5) 0.3743(4) 0.0855(13) Uani 1 1 d .
H17A H 0.3342 0.9853 0.3174 0.103 Uiso 1 1 calc R
H17B H 0.4339 0.8311 0.3862 0.103 Uiso 1 1 calc R
C18 C 0.2557(7) 0.8339(7) 0.3358(5) 0.210(4) Uani 1 1 d .
H18A H 0.3171 0.7229 0.3489 0.252 Uiso 1 1 calc R
H18B H 0.2650 0.8535 0.2501 0.252 Uiso 1 1 calc R
C19 C -0.3878(4) 0.5975(4) 0.0499(3) 0.0630(10) Uani 1 1 d .
H19A H -0.3930 0.6688 -0.0173 0.095 Uiso 1 1 calc R
H19B H -0.4756 0.6498 0.1167 0.095 Uiso 1 1 calc R
H19C H -0.3982 0.5128 0.0290 0.095 Uiso 1 1 calc R
C20 C -0.2189(4) 0.6629(4) 0.1241(3) 0.0492(10) Uani 1 1 d .
H20A H -0.240(3) 0.751(3) 0.052(2) 0.059 Uiso 1 1 d .
H20B H -0.315(3) 0.719(3) 0.192(2) 0.059 Uiso 1 1 d .
C21 C -0.0491(4) 0.5963(3) 0.1505(2) 0.0382(8) Uani 1 1 d .
C22 C 0.0380(5) 0.6723(4) 0.1183(3) 0.0532(11) Uani 1 1 d .
H22 H -0.0057 0.7686 0.0794 0.064 Uiso 1 1 calc R
C23 C 0.1941(4) 0.6124(4) 0.1408(3) 0.0500(9) Uani 1 1 d .
H23 H 0.2539 0.6677 0.1162 0.060 Uiso 1 1 calc R
C24 C 0.2587(4) 0.4706(5) 0.1998(3) 0.0516(11) Uani 1 1 d .
H24 H 0.3611 0.4311 0.2173 0.062 Uiso 1 1 calc R
C25 C 0.1715(4) 0.3874(4) 0.2329(3) 0.0522(9) Uani 1 1 d .
H25 H 0.2140 0.2945 0.2761 0.063 Uiso 1 1 calc R
C26 C 0.0137(4) 0.4410(4) 0.2019(3) 0.0315(8) Uani 1 1 d .
C27 C -0.0685(5) 0.3575(4) 0.2190(3) 0.0582(10) Uani 1 1 d .
H27 H -0.009(4) 0.246(4) 0.263(3) 0.103(13) Uiso 1 1 d .
C28 C -0.2208(5) 0.4172(4) 0.1769(3) 0.0564(10) Uani 1 1 d .
H28A H -0.218(3) 0.328(3) 0.108(2) 0.068 Uiso 1 1 d .
H28B H -0.319(3) 0.472(3) 0.250(3) 0.068 Uiso 1 1 d .
C29 C 0.4979(4) 0.3218(4) -0.1372(3) 0.0617(10) Uani 1 1 d .
H29A H 0.4526 0.4166 -0.0947 0.074 Uiso 1 1 calc R
H29B H 0.5035 0.3475 -0.2219 0.074 Uiso 1 1 calc R
C30 C 0.6640(4) 0.2123(4) -0.1169(3) 0.0596(10) Uani 1 1 d .
H30A H 0.7284 0.1381 -0.1803 0.072 Uiso 1 1 calc R
H30B H 0.7233 0.2664 -0.1100 0.072 Uiso 1 1 calc R
C31 C 0.6207(4) 0.1356(4) 0.0003(3) 0.0591(10) Uani 1 1 d .
H31A H 0.5955 0.1974 0.0675 0.071 Uiso 1 1 calc R
H31B H 0.7097 0.0332 0.0096 0.071 Uiso 1 1 calc R
C32 C 0.4726(4) 0.1263(3) -0.0092(3) 0.0543(9) Uani 1 1 d .
H32A H 0.5040 0.0255 -0.0370 0.065 Uiso 1 1 calc R
H32B H 0.3962 0.1420 0.0683 0.065 Uiso 1 1 calc R
C33 C 0.0815(4) 0.0627(4) -0.0090(3) 0.0558(9) Uani 1 1 d .
H33A H -0.0068 0.0345 0.0188 0.067 Uiso 1 1 calc R
H33B H 0.0959 0.0974 0.0586 0.067 Uiso 1 1 calc R
C34 C 0.2401(4) -0.0755(3) -0.0655(3) 0.0529(9) Uani 1 1 d .
H34A H 0.3255 -0.1024 -0.0235 0.063 Uiso 1 1 calc R
H34B H 0.2226 -0.1650 -0.0640 0.063 Uiso 1 1 calc R
C35 C 0.2858(4) -0.0222(3) -0.1921(3) 0.0478(9) Uani 1 1 d .
H35A H 0.3663 0.0140 -0.2004 0.057 Uiso 1 1 calc R
H35B H 0.3293 -0.1047 -0.2477 0.057 Uiso 1 1 calc R
C36 C 0.1256(4) 0.1077(3) -0.2124(3) 0.0466(8) Uani 1 1 d .
H36A H 0.1435 0.1794 -0.2747 0.056 Uiso 1 1 calc R
H36B H 0.0616 0.0683 -0.2351 0.056 Uiso 1 1 calc R

loop_
_atom_site_aniso_label
_atom_site_aniso_U_11
_atom_site_aniso_U_22
_atom_site_aniso_U_33
_atom_site_aniso_U_23
_atom_site_aniso_U_13
_atom_site_aniso_U_12
C1 0.056(2) 0.082(3) 0.062(2) 0.0026(19) -0.0209(19) -0.044(2)
K1 0.0505(5) 0.0393(4) 0.0355(5) -0.0033(4) -0.0069(4) -0.0229(4)
N1 0.0385(16) 0.0453(17) 0.0362(16) -0.0007(12) -0.0119(12) -0.0205(14)
O1 0.0659(16) 0.0436(14) 0.0489(16) -0.0041(12) -0.0026(13) -0.0155(12)
C2 0.049(2) 0.050(2) 0.034(2) -0.0012(17) 0.0005(17) -0.0240(19)
K2 0.0334(4) 0.0353(4) 0.0370(5) -0.0056(3) -0.0041(3) -0.0129(4)
N2 0.0359(16) 0.0410(16) 0.0395(16) -0.0071(13) -0.0042(12) -0.0172(13)
O2 0.0651(19) 0.104(2) 0.0792(19) -0.0448(16) 0.0092(16) -0.0587(17)
C3 0.037(2) 0.0318(18) 0.0157(17) 0.0000(13) -0.0047(14) -0.0155(16)
O3 0.0380(14) 0.0590(16) 0.0606(15) -0.0053(13) -0.0133(12) -0.0199(12)
C4 0.049(2) 0.038(2) 0.040(2) 0.0027(16) -0.0120(18) -0.014(2)
O4 0.0533(15) 0.0377(13) 0.0520(15) -0.0072(12) -0.0104(13) -0.0212(12)
C5 0.063(3) 0.046(2) 0.052(2) -0.0037(18) -0.019(2) -0.028(2)
C6 0.044(2) 0.051(2) 0.053(3) 0.0040(19) -0.0131(19) -0.029(2)
C7 0.045(2) 0.036(2) 0.033(2) 0.0032(15) -0.0113(16) -0.0156(17)
C8 0.051(3) 0.029(2) 0.0260(19) -0.0009(15) -0.0086(18) -0.017(2)
C9 0.040(2) 0.039(2) 0.042(2) 0.0006(16) -0.0090(18) -0.0106(19)
C10 0.054(3) 0.047(2) 0.045(2) -0.0052(19) -0.017(2) -0.027(2)
C11 0.073(3) 0.053(2) 0.079(3) -0.002(2) -0.002(2) -0.032(2)
C12 0.061(3) 0.071(3) 0.073(3) 0.003(2) -0.010(2) -0.028(2)
C13 0.087(3) 0.059(3) 0.081(3) 0.012(2) -0.004(2) -0.029(2)
C14 0.111(4) 0.083(3) 0.055(3) 0.014(3) -0.024(2) -0.028(3)
C15 0.047(2) 0.060(2) 0.053(2) -0.0030(19) -0.0081(18) -0.019(2)
C16 0.052(2) 0.080(3) 0.061(3) -0.031(2) -0.0019(19) -0.024(2)
C17 0.062(3) 0.112(3) 0.086(3) -0.037(3) 0.000(2) -0.042(3)
C18 0.132(5) 0.341(9) 0.219(7) -0.231(7) 0.104(5) -0.169(6)
C19 0.045(2) 0.092(3) 0.063(2) -0.026(2) -0.0007(18) -0.040(2)
C20 0.031(2) 0.056(3) 0.057(3) -0.025(2) -0.002(2) -0.015(2)
C21 0.051(2) 0.047(2) 0.0231(18) -0.0128(15) 0.0043(17) -0.031(2)
C22 0.062(3) 0.059(3) 0.038(2) -0.007(2) -0.005(2) -0.029(2)
C23 0.037(2) 0.070(3) 0.046(2) -0.016(2) -0.0043(17) -0.026(2)
C24 0.048(3) 0.070(3) 0.042(2) -0.017(2) 0.000(2) -0.031(2)
C25 0.061(3) 0.051(2) 0.032(2) -0.0129(16) -0.0038(18) -0.016(2)
C26 0.038(2) 0.033(2) 0.029(2) -0.0063(16) -0.0040(17) -0.0213(18)
C27 0.076(3) 0.059(3) 0.045(2) -0.0033(19) -0.009(2) -0.037(2)
C28 0.058(3) 0.071(3) 0.041(2) -0.010(2) -0.0007(19) -0.034(2)
C29 0.053(2) 0.069(3) 0.059(2) 0.0034(19) -0.0138(19) -0.026(2)
C30 0.045(2) 0.051(2) 0.088(3) -0.004(2) -0.020(2) -0.024(2)
C31 0.053(2) 0.053(2) 0.073(3) -0.006(2) -0.033(2) -0.0157(19)
C32 0.053(2) 0.046(2) 0.059(2) -0.0124(18) -0.0086(19) -0.0181(18)
C33 0.072(3) 0.060(2) 0.037(2) 0.0034(19) -0.0035(18) -0.038(2)
C34 0.057(2) 0.050(2) 0.063(2) 0.0195(18) -0.0289(19) -0.031(2)
C35 0.046(2) 0.049(2) 0.052(2) -0.0051(17) -0.0095(17) -0.0242(19)
C36 0.070(3) 0.045(2) 0.036(2) 0.0040(16) -0.0203(18) -0.033(2)

loop_
_geom_angle_atom_site_label_1
_geom_angle_atom_site_label_2
_geom_angle_atom_site_label_3
_geom_angle
_geom_angle_site_symmetry_1
_geom_angle_site_symmetry_3
O1 K1 O2 82.34(8) . .
O1 K1 N1 88.39(7) . .
O2 K1 N1 137.16(8) . .
O1 K1 C9 132.05(9) . .
O2 K1 C9 112.54(9) . .
N1 K1 C9 48.96(9) . .
O1 K1 C22 94.54(9) . .
O2 K1 C22 95.06(10) . .
N1 K1 C22 127.43(9) . .
C9 K1 C22 126.88(10) . .
O1 K1 C23 115.00(9) . .
O2 K1 C23 82.44(8) . .
N1 K1 C23 138.15(8) . .
C9 K1 C23 112.11(10) . .
C22 K1 C23 25.94(8) . .
O1 K1 C24 139.27(9) . .
O2 K1 C24 94.53(9) . .
N1 K1 C24 118.25(9) . .
C9 K1 C24 86.73(10) . .
C22 K1 C24 45.07(10) . .
C23 K1 C24 25.52(8) . .
O1 K1 C8 115.98(7) . .
O2 K1 C8 92.56(9) . .
N1 K1 C8 54.70(8) . .
C9 K1 C8 25.70(8) . .
C22 K1 C8 149.28(9) . .
C23 K1 C8 127.50(9) . .
C24 K1 C8 104.71(9) . .
O1 K1 C21 94.17(7) . .
O2 K1 C21 118.97(8) . .
N1 K1 C21 103.32(8) . .
C9 K1 C21 113.87(9) . .
C22 K1 C21 24.11(8) . .
C23 K1 C21 44.34(8) . .
C24 K1 C21 52.05(8) . .
C8 K1 C21 139.57(8) . .
O1 K1 C25 138.31(8) . .
O2 K1 C25 119.41(9) . .
N1 K1 C25 94.85(8) . .
C9 K1 C25 75.33(9) . .
C22 K1 C25 51.56(9) . .
C23 K1 C25 44.37(8) . .
C24 K1 C25 25.03(8) . .
C8 K1 C25 99.16(8) . .
C21 K1 C25 44.64(8) . .
O1 K1 C26 113.68(8) . .
O2 K1 C26 134.44(8) . .
N1 K1 C26 87.45(8) . .
C9 K1 C26 88.55(9) . .
C22 K1 C26 43.81(7) . .
C23 K1 C26 52.00(8) . .
C24 K1 C26 44.84(9) . .
C8 K1 C26 114.25(8) . .
C21 K1 C26 25.33(7) . .
C25 K1 C26 25.64(7) . .
O1 K1 C3 92.20(7) . .
O2 K1 C3 94.40(8) . .
N1 K1 C3 44.07(7) . .
C9 K1 C3 43.49(8) . .
C22 K1 C3 169.04(9) . .
C23 K1 C3 151.74(8) . .
C24 K1 C3 128.50(9) . .
C8 K1 C3 24.27(7) . .
C21 K1 C3 146.57(8) . .
C25 K1 C3 118.43(8) . .
C26 K1 C3 125.31(8) . .
C2 N1 C1 111.9(2) . .
C2 N1 C10 108.8(3) . .
C1 N1 C10 110.1(3) . .
C2 N1 K1 112.52(18) . .
C1 N1 K1 123.38(17) . .
C10 N1 K1 86.60(19) . .
C11 O1 C14 107.4(2) . .
C11 O1 K1 115.25(18) . .
C14 O1 K1 126.8(2) . .
N1 C2 C3 109.9(3) . .
O4 K2 O3 87.83(6) . .
O4 K2 N2 85.84(7) . .
O3 K2 N2 140.50(7) . .
O4 K2 C21 121.20(8) . .
O3 K2 C21 104.46(7) . .
N2 K2 C21 48.85(8) . .
O4 K2 C6 134.46(8) . 1_554
O3 K2 C6 91.52(8) . 1_554
N2 K2 C6 119.93(8) . 1_554
C21 K2 C6 103.01(9) . 1_554
O4 K2 C7 109.72(8) . 1_554
O3 K2 C7 86.04(8) . 1_554
N2 K2 C7 132.59(7) . 1_554
C21 K2 C7 128.07(9) . 1_554
C6 K2 C7 25.08(7) 1_554 1_554
O4 K2 C5 140.06(8) . 1_554
O3 K2 C5 114.37(9) . 1_554
N2 K2 C5 94.66(8) . 1_554
C21 K2 C5 86.46(9) . 1_554
C6 K2 C5 25.27(8) 1_554 1_554
C7 K2 C5 44.78(8) 1_554 1_554
O4 K2 C4 118.14(8) . 1_554
O3 K2 C4 134.61(8) . 1_554
N2 K2 C4 81.51(8) . 1_554
C21 K2 C4 93.19(9) . 1_554
C6 K2 C4 43.38(9) 1_554 1_554
C7 K2 C4 51.39(8) 1_554 1_554
C5 K2 C4 24.46(8) 1_554 1_554
O4 K2 C26 99.56(8) . .
O3 K2 C26 89.18(8) . .
N2 K2 C26 53.77(8) . .
C21 K2 C26 26.69(7) . .
C6 K2 C26 125.98(9) 1_554 .
C7 K2 C26 150.09(9) 1_554 .
C5 K2 C26 112.83(8) 1_554 .
C4 K2 C26 118.92(9) 1_554 .
O4 K2 C3 96.18(7) . 1_554
O3 K2 C3 129.18(7) . 1_554
N2 K2 C3 90.28(7) . 1_554
C21 K2 C3 115.75(8) . 1_554
C6 K2 C3 51.28(8) 1_554 1_554
C7 K2 C3 44.96(7) 1_554 1_554
C5 K2 C3 43.94(8) 1_554 1_554
C4 K2 C3 24.63(7) 1_554 1_554
C26 K2 C3 139.02(8) . 1_554
O4 K2 C8 90.87(8) . 1_554
O3 K2 C8 104.01(7) . 1_554
N2 K2 C8 115.03(8) . 1_554
C21 K2 C8 137.37(8) . 1_554
C6 K2 C8 45.32(9) 1_554 1_554
C7 K2 C8 26.46(8) 1_554 1_554
C5 K2 C8 52.87(8) 1_554 1_554
C4 K2 C8 44.63(8) 1_554 1_554
C26 K2 C8 163.54(8) . 1_554
C3 K2 C8 25.69(7) 1_554 1_554
O4 K2 C27 78.66(8) . .
O3 K2 C27 96.98(9) . .
N2 K2 C27 43.57(9) . .
C21 K2 C27 43.23(8) . .
C6 K2 C27 146.25(9) 1_554 .
C7 K2 C27 171.26(8) 1_554 .
C5 K2 C27 126.96(9) 1_554 .
C4 K2 C27 122.97(9) 1_554 .
C26 K2 C27 22.64(7) . .
C3 K2 C27 133.56(9) 1_554 .
C8 K2 C27 156.18(9) 1_554 .
C20 N2 C28 110.8(3) . .
C20 N2 C19 110.5(2) . .
C28 N2 C19 107.8(3) . .
C20 N2 K2 93.87(18) . .
C28 N2 K2 108.40(18) . .
C19 N2 K2 124.62(18) . .
C18 O2 C15 106.9(3) . .
C18 O2 K1 118.9(3) . .
C15 O2 K1 124.5(2) . .
C4 C3 C8 120.9(3) . .
C4 C3 C2 122.6(3) . .
C8 C3 C2 116.4(3) . .
C4 C3 K2 77.12(18) . 1_556
C8 C3 K2 76.81(16) . 1_556
C2 C3 K2 114.41(19) . 1_556
C4 C3 K1 119.89(19) . .
C8 C3 K1 65.63(15) . .
C2 C3 K1 85.73(17) . .
K2 C3 K1 142.35(9) 1_556 .
C29 O3 C32 108.0(2) . .
C29 O3 K2 113.32(17) . .
C32 O3 K2 128.35(18) . .
C3 C4 C5 123.1(3) . .
C3 C4 K2 78.25(17) . 1_556
C5 C4 K2 76.73(19) . 1_556
C33 O4 C36 107.0(2) . .
C33 O4 K2 119.51(18) . .
C36 O4 K2 114.62(17) . .
C6 C5 C4 118.3(3) . .
C6 C5 K2 76.3(2) . 1_556
C4 C5 K2 78.81(19) . 1_556
C7 C6 C5 122.6(4) . .
C7 C6 K2 78.31(18) . 1_556
C5 C6 K2 78.5(2) . 1_556
C6 C7 C8 119.7(3) . .
C6 C7 K2 76.61(18) . 1_556
C8 C7 K2 78.17(18) . 1_556
C9 C8 C3 120.6(3) . .
C9 C8 C7 123.9(3) . .
C3 C8 C7 115.5(3) . .
C9 C8 K1 70.72(19) . .
C3 C8 K1 90.10(16) . .
C7 C8 K1 108.4(2) . .
C9 C8 K2 117.8(2) . 1_556
C3 C8 K2 77.50(16) . 1_556
C7 C8 K2 75.37(18) . 1_556
K1 C8 K2 167.35(10) . 1_556
C8 C9 C10 120.7(3) . .
C8 C9 K1 83.58(19) . .
C10 C9 K1 81.0(2) . .
N1 C10 C9 111.6(3) . .
O1 C11 C12 108.5(3) . .
C13 C12 C11 103.9(3) . .
C12 C13 C14 106.7(3) . .
O1 C14 C13 105.4(3) . .
O2 C15 C16 107.2(3) . .
C17 C16 C15 104.2(3) . .
C18 C17 C16 103.8(3) . .
C17 C18 O2 114.5(4) . .
N2 C20 C21 108.2(3) . .
C22 C21 C26 123.0(3) . .
C22 C21 C20 121.2(3) . .
C26 C21 C20 115.6(3) . .
C22 C21 K2 95.16(19) . .
C26 C21 K2 84.18(16) . .
C20 C21 K2 85.33(18) . .
C22 C21 K1 75.43(19) . .
C26 C21 K1 84.25(16) . .
C20 C21 K1 116.92(19) . .
K2 C21 K1 157.67(11) . .
C21 C22 C23 121.9(4) . .
C21 C22 K1 80.46(19) . .
C23 C22 K1 76.65(19) . .
C24 C23 C22 119.3(3) . .
C24 C23 K1 78.38(19) . .
C22 C23 K1 77.42(19) . .
C25 C24 C23 120.0(3) . .
C25 C24 K1 80.44(18) . .
C23 C24 K1 76.10(19) . .
C24 C25 C26 122.0(3) . .
C24 C25 K1 74.53(19) . .
C26 C25 K1 82.77(17) . .
C27 C26 C21 121.9(3) . .
C27 C26 C25 124.9(3) . .
C21 C26 C25 113.2(3) . .
C27 C26 K2 91.6(2) . .
C21 C26 K2 69.13(15) . .
C25 C26 K2 108.57(19) . .
C27 C26 K1 125.9(2) . .
C21 C26 K1 70.41(15) . .
C25 C26 K1 71.59(16) . .
K2 C26 K1 135.42(11) . .
C26 C27 C28 120.9(3) . .
C26 C27 K2 65.76(18) . .
C28 C27 K2 80.6(2) . .
C27 C28 N2 110.9(3) . .
O3 C29 C30 106.7(3) . .
C31 C30 C29 100.9(3) . .
C30 C31 C32 103.3(3) . .
O3 C32 C31 106.8(3) . .
O4 C33 C34 106.8(2) . .
C35 C34 C33 104.7(2) . .
C36 C35 C34 103.0(2) . .
O4 C36 C35 104.3(2) . .

loop_
_geom_bond_atom_site_label_1
_geom_bond_atom_site_label_2
_geom_bond_distance
_geom_bond_site_symmetry_2
C1 N1 1.456(3) .
K1 O1 2.691(2) .
K1 O2 2.691(2) .
K1 N1 2.863(2) .
K1 C9 3.006(3) .
K1 C22 3.119(3) .
K1 C23 3.110(3) .
K1 C24 3.138(3) .
K1 C8 3.165(3) .
K1 C21 3.178(3) .
K1 C25 3.210(3) .
K1 C26 3.357(3) .
K1 C3 3.474(3) .
N1 C2 1.470(4) .
N1 C10 1.464(4) .
O1 C11 1.392(4) .
O1 C14 1.432(4) .
C2 C3 1.515(4) .
K2 O4 2.695(2) .
K2 O3 2.708(2) .
K2 N2 2.819(2) .
K2 C21 3.002(3) .
K2 C6 3.150(3) 1_554
K2 C7 3.171(3) 1_554
K2 C5 3.177(3) 1_554
K2 C4 3.202(3) 1_554
K2 C26 3.197(3) .
K2 C3 3.216(3) 1_554
K2 C8 3.207(3) 1_554
K2 C27 3.504(4) .
N2 C20 1.451(4) .
N2 C28 1.478(4) .
N2 C19 1.452(3) .
O2 C18 1.367(5) .
O2 C15 1.398(3) .
C3 C4 1.369(4) .
C3 C8 1.428(4) .
C3 K2 3.216(3) 1_556
O3 C29 1.423(4) .
O3 C32 1.432(3) .
C4 C5 1.351(4) .
C4 K2 3.202(3) 1_556
O4 C33 1.418(3) .
O4 C36 1.433(3) .
C5 C6 1.384(4) .
C5 K2 3.177(3) 1_556
C6 C7 1.372(4) .
C6 K2 3.150(3) 1_556
C7 C8 1.460(5) .
C7 K2 3.171(3) 1_556
C8 C9 1.381(4) .
C8 K2 3.207(3) 1_556
C9 C10 1.480(5) .
C11 C12 1.464(4) .
C12 C13 1.458(4) .
C13 C14 1.518(5) .
C15 C16 1.486(4) .
C16 C17 1.487(4) .
C17 C18 1.358(5) .
C20 C21 1.528(4) .
C21 C22 1.317(4) .
C21 C26 1.443(4) .
C22 C23 1.398(4) .
C23 C24 1.380(4) .
C24 C25 1.378(4) .
C25 C26 1.464(4) .
C26 C27 1.349(4) .
C27 C28 1.473(5) .
C29 C30 1.486(4) .
C30 C31 1.505(4) .
C31 C32 1.494(4) .
C33 C34 1.525(4) .
C34 C35 1.501(4) .
C35 C36 1.499(4) .
